data_4104519
loop_
_publ_author_name
'Yun Xiong'
'Shenglai Yao'
'Matthias Driess'

_publ_contact_author_address
;Technische Universitaet Berlin
Institute of Chemistry: Metalorganics and Inorganic Materials 
Sekretariat C2  Strasse des 17. Juni 135
10623 Berlin Germany
;
_publ_contact_author_email matthias.driess@tu-berlin.de
_publ_contact_author_fax +49(0)30-314-29732
_publ_contact_author_name 'Matthias Driess'
_publ_contact_author_phone +49(0)30-314-29731
_publ_section_title
;
 An Isolable NHC-Supported Silanone
;
_journal_name_full 'Journal of the American Chemical Society'
_journal_page_first 7562
_journal_page_last 7563
_journal_paper_doi 10.1021/ja9031049
_journal_volume 131
_journal_year 2009
_chemical_formula_sum 'C36 H52 N4 Si'
_chemical_formula_weight 568.91
_chemical_name_systematic
; 
 ? 
;
_space_group_IT_number 14
_symmetry_cell_setting monoclinic
_symmetry_space_group_name_Hall '-P 2yn'
_symmetry_space_group_name_H-M 'P 1 21/n 1'
_atom_sites_solution_hydrogens geom
_atom_sites_solution_primary direct
_atom_sites_solution_secondary difmap
_audit_creation_method
;
CrysAlis RED, Oxford Diffraction Ltd.,
Version 1.171.31.8 (release 12-01-2007 CrysAlis171 .NET)
(compiled Jan 12 2007,17:49:11)
;
_cell_angle_alpha 90.00
_cell_angle_beta 105.545(5)
_cell_angle_gamma 90.00
_cell_formula_units_Z 4
_cell_length_a 12.5248(7)
_cell_length_b 16.5902(7)
_cell_length_c 17.3318(8)
_cell_measurement_reflns_used 2866
_cell_measurement_temperature 150(2)
_cell_measurement_theta_max 28.7800
_cell_measurement_theta_min 2.9689
_cell_volume 3469.6(3)
_computing_cell_refinement
;
CrysAlis RED, Oxford Diffraction Ltd.,
Version 1.171.31.8 (release 12-01-2007 CrysAlis171 .NET)
(compiled Jan 12 2007,17:49:11)
;
_computing_data_collection
;
CrysAlis CCD, Oxford Diffraction Ltd.,
Version 1.171.31.8 (release 12-01-2007 CrysAlis171 .NET)
(compiled Jan 12 2007,17:49:11)
;
_computing_data_reduction
;
CrysAlis RED, Oxford Diffraction Ltd.,
Version 1.171.31.8 (release 12-01-2007 CrysAlis171 .NET)
(compiled Jan 12 2007,17:49:11)
;
_computing_publication_material 'SHELXL-97 (Sheldrick, 1997)'
_computing_structure_refinement 'SHELXL-97 (Sheldrick, 1997)'
_computing_structure_solution 'SHELXS-97 (Sheldrick, 1990)'
_diffrn_ambient_temperature 150(2)
_diffrn_measured_fraction_theta_full 0.997
_diffrn_measured_fraction_theta_max 0.997
_diffrn_measurement_device_type 'Oxford Diffraction Xcalibur S Sapphire'
_diffrn_measurement_method \w
_diffrn_radiation_monochromator graphite
_diffrn_radiation_source 'Enhance (Mo) X-ray Source'
_diffrn_radiation_type MoK\a
_diffrn_radiation_wavelength 0.71073
_diffrn_reflns_av_R_equivalents 0.1483
_diffrn_reflns_av_sigmaI/netI 0.2093
_diffrn_reflns_limit_h_max 14
_diffrn_reflns_limit_h_min -14
_diffrn_reflns_limit_k_max 19
_diffrn_reflns_limit_k_min -19
_diffrn_reflns_limit_l_max 20
_diffrn_reflns_limit_l_min -20
_diffrn_reflns_number 24365
_diffrn_reflns_theta_full 25.00
_diffrn_reflns_theta_max 25.00
_diffrn_reflns_theta_min 2.98
_exptl_absorpt_coefficient_mu 0.096
_exptl_absorpt_correction_type none
_exptl_crystal_colour yellow
_exptl_crystal_density_diffrn 1.089
_exptl_crystal_density_method 'not measured'
_exptl_crystal_description block
_exptl_crystal_F_000 1240
_exptl_crystal_size_max 0.06
_exptl_crystal_size_mid 0.05
_exptl_crystal_size_min 0.04
_refine_diff_density_max 0.216
_refine_diff_density_min -0.185
_refine_diff_density_rms 0.047
_refine_ls_extinction_method none
_refine_ls_goodness_of_fit_ref 0.936
_refine_ls_hydrogen_treatment constr
_refine_ls_matrix_type full
_refine_ls_number_parameters 383
_refine_ls_number_reflns 6086
_refine_ls_number_restraints 18
_refine_ls_restrained_S_all 0.948
_refine_ls_R_factor_all 0.1972
_refine_ls_R_factor_gt 0.0699
_refine_ls_shift/su_max 0.000
_refine_ls_shift/su_mean 0.000
_refine_ls_structure_factor_coef Fsqd
_refine_ls_weighting_details 'calc w=1/[\s^2^(Fo^2^)+(0.0190P)^2^+0.0000P] where P=(Fo^2^+2Fc^2^)/3'
_refine_ls_weighting_scheme calc
_refine_ls_wR_factor_gt 0.0700
_refine_ls_wR_factor_ref 0.0939
_reflns_number_gt 2605
_reflns_number_total 6086
_reflns_threshold_expression >2sigma(I)
_cod_data_source_file ja9031049_si_002_2.cif
_cod_data_source_block Compound2
_cod_database_code 4104519

loop_
_symmetry_equiv_pos_as_xyz
'x, y, z'
'-x+1/2, y+1/2, -z+1/2'
'-x, -y, -z'
'x-1/2, -y-1/2, z-1/2'

loop_
_atom_site_label
_atom_site_type_symbol
_atom_site_fract_x
_atom_site_fract_y
_atom_site_fract_z
_atom_site_U_iso_or_equiv
_atom_site_adp_type
_atom_site_occupancy
_atom_site_symmetry_multiplicity
_atom_site_calc_flag
_atom_site_refinement_flags
Si1 Si 0.58437(8) 0.12363(6) 0.86418(6) 0.0236(3) Uani 1 1 d .
N1 N 0.6758(2) 0.16154(15) 0.80788(14) 0.0214(7) Uani 1 1 d .
N2 N 0.4751(2) 0.19663(14) 0.83132(15) 0.0209(7) Uani 1 1 d .
N3 N 0.4540(2) 0.02322(16) 0.71645(17) 0.0296(8) Uani 1 1 d .
N4 N 0.5253(2) -0.04649(16) 0.82031(17) 0.0304(8) Uani 1 1 d .
C1 C 0.7448(3) 0.25728(18) 0.7265(2) 0.0403(11) Uani 1 1 d .
H1A H 0.8147 0.2310 0.7388 0.048 Uiso 1 1 calc R
H1B H 0.7320 0.3033 0.6926 0.048 Uiso 1 1 calc R
C2 C 0.6616(3) 0.22862(19) 0.75793(19) 0.0264(9) Uani 1 1 d .
C3 C 0.5575(3) 0.26947(18) 0.74018(19) 0.0269(9) Uani 1 1 d .
H3 H 0.5469 0.3107 0.7008 0.032 Uiso 1 1 calc R
C4 C 0.4707(3) 0.25620(18) 0.7733(2) 0.0253(9) Uani 1 1 d .
C5 C 0.3695(3) 0.30508(18) 0.74759(19) 0.0381(10) Uani 1 1 d .
H5A H 0.3776 0.3439 0.7069 0.057 Uiso 1 1 calc R
H5B H 0.3574 0.3341 0.7938 0.057 Uiso 1 1 calc R
H5C H 0.3060 0.2698 0.7250 0.057 Uiso 1 1 calc R
C6 C 0.7805(3) 0.1182(2) 0.8254(2) 0.0263(9) Uani 1 1 d .
C7 C 0.8591(3) 0.1341(2) 0.8979(2) 0.0363(10) Uani 1 1 d .
C8 C 0.9513(3) 0.0835(3) 0.9204(2) 0.0530(13) Uani 1 1 d .
H8 H 1.0044 0.0918 0.9704 0.064 Uiso 1 1 calc R
C9 C 0.9663(4) 0.0220(3) 0.8717(3) 0.0573(14) Uani 1 1 d .
H9 H 1.0286 -0.0126 0.8890 0.069 Uiso 1 1 calc R
C10 C 0.8922(4) 0.0095(2) 0.7977(3) 0.0470(12) Uani 1 1 d .
H10 H 0.9053 -0.0319 0.7635 0.056 Uiso 1 1 calc R
C11 C 0.7980(3) 0.0579(2) 0.7733(2) 0.0318(10) Uani 1 1 d .
C12 C 0.7223(3) 0.0460(2) 0.6901(2) 0.0415(11) Uani 1 1 d .
H12 H 0.6547 0.0798 0.6852 0.050 Uiso 1 1 calc R
C13 C 0.6848(3) -0.04136(19) 0.6727(2) 0.0542(13) Uani 1 1 d .
H13A H 0.7489 -0.0751 0.6723 0.081 Uiso 1 1 calc R
H13B H 0.6302 -0.0444 0.6204 0.081 Uiso 1 1 calc R
H13C H 0.6513 -0.0606 0.7143 0.081 Uiso 1 1 calc R
C14 C 0.7788(3) 0.0749(2) 0.6264(2) 0.0677(14) Uani 1 1 d .
H14A H 0.7985 0.1319 0.6353 0.102 Uiso 1 1 calc R
H14B H 0.7278 0.0680 0.5730 0.102 Uiso 1 1 calc R
H14C H 0.8460 0.0430 0.6303 0.102 Uiso 1 1 calc R
C15 C 0.8500(3) 0.2044(2) 0.9513(2) 0.0416(11) Uani 1 1 d .
H15 H 0.7748 0.2286 0.9300 0.050 Uiso 1 1 calc R
C16 C 0.8612(3) 0.1795(2) 1.0381(2) 0.0750(15) Uani 1 1 d .
H16A H 0.8049 0.1388 1.0395 0.112 Uiso 1 1 calc R
H16B H 0.8506 0.2268 1.0691 0.112 Uiso 1 1 calc R
H16C H 0.9351 0.1569 1.0613 0.112 Uiso 1 1 calc R
C17 C 0.9355(3) 0.2697(2) 0.9480(2) 0.0724(15) Uani 1 1 d .
H17A H 1.0104 0.2485 0.9707 0.109 Uiso 1 1 calc R
H17B H 0.9238 0.3168 0.9789 0.109 Uiso 1 1 calc R
H17C H 0.9269 0.2856 0.8922 0.109 Uiso 1 1 calc R
C18 C 0.4068(3) 0.21050(18) 0.88589(19) 0.0212(9) Uani 1 1 d .
C19 C 0.4394(3) 0.27050(19) 0.9452(2) 0.0266(9) Uani 1 1 d .
C20 C 0.3738(3) 0.28480(19) 0.9967(2) 0.0343(10) Uani 1 1 d .
H20 H 0.3951 0.3252 1.0367 0.041 Uiso 1 1 calc R
C21 C 0.2777(3) 0.2411(2) 0.9906(2) 0.0350(10) Uani 1 1 d .
H21 H 0.2329 0.2520 1.0257 0.042 Uiso 1 1 calc R
C22 C 0.2474(3) 0.18177(19) 0.9332(2) 0.0299(10) Uani 1 1 d .
H22 H 0.1812 0.1521 0.9291 0.036 Uiso 1 1 calc R
C23 C 0.3117(3) 0.16440(19) 0.8811(2) 0.0251(9) Uani 1 1 d .
C24 C 0.2772(3) 0.09601(19) 0.8219(2) 0.0318(10) Uani 1 1 d .
H24 H 0.3320 0.0939 0.7893 0.038 Uiso 1 1 calc R
C25 C 0.1627(3) 0.10739(18) 0.76362(19) 0.0419(11) Uani 1 1 d .
H25A H 0.1073 0.1138 0.7938 0.063 Uiso 1 1 calc R
H25B H 0.1443 0.0601 0.7287 0.063 Uiso 1 1 calc R
H25C H 0.1631 0.1556 0.7310 0.063 Uiso 1 1 calc R
C26 C 0.2850(3) 0.01569(18) 0.8665(2) 0.0441(11) Uani 1 1 d .
H26A H 0.3600 0.0091 0.9018 0.066 Uiso 1 1 calc R
H26B H 0.2687 -0.0286 0.8277 0.066 Uiso 1 1 calc R
H26C H 0.2314 0.0152 0.8986 0.066 Uiso 1 1 calc R
C27 C 0.5441(3) 0.3196(2) 0.9544(2) 0.0441(12) Uani 1 1 d U
H27 H 0.5818 0.2996 0.9140 0.053 Uiso 1 1 calc R
C28 C 0.6231(4) 0.3076(3) 1.0368(2) 0.0891(17) Uani 1 1 d U
H28A H 0.5916 0.3319 1.0773 0.134 Uiso 1 1 calc R
H28B H 0.6943 0.3333 1.0388 0.134 Uiso 1 1 calc R
H28C H 0.6346 0.2498 1.0476 0.134 Uiso 1 1 calc R
C29 C 0.5194(4) 0.4089(2) 0.9383(3) 0.0945(18) Uani 1 1 d U
H29A H 0.4760 0.4163 0.8826 0.142 Uiso 1 1 calc R
H29B H 0.5891 0.4388 0.9476 0.142 Uiso 1 1 calc R
H29C H 0.4770 0.4291 0.9743 0.142 Uiso 1 1 calc R
C30 C 0.5209(3) 0.03017(19) 0.7921(2) 0.0229(9) Uani 1 1 d .
C31 C 0.4174(3) -0.0554(2) 0.6990(2) 0.0367(11) Uani 1 1 d .
C32 C 0.4622(3) -0.0989(2) 0.7640(2) 0.0371(11) Uani 1 1 d .
C33 C 0.4233(3) 0.08969(19) 0.65934(18) 0.0440(11) Uani 1 1 d .
H33A H 0.4695 0.1367 0.6798 0.066 Uiso 1 1 calc R
H33B H 0.3451 0.1034 0.6522 0.066 Uiso 1 1 calc R
H33C H 0.4346 0.0734 0.6078 0.066 Uiso 1 1 calc R
C34 C 0.3428(3) -0.0789(2) 0.6195(2) 0.0671(14) Uani 1 1 d .
H34A H 0.3227 -0.1359 0.6206 0.101 Uiso 1 1 calc R
H34B H 0.3812 -0.0703 0.5778 0.101 Uiso 1 1 calc R
H34C H 0.2755 -0.0458 0.6080 0.101 Uiso 1 1 calc R
C35 C 0.4524(3) -0.18669(19) 0.7805(2) 0.0586(13) Uani 1 1 d .
H35A H 0.4069 -0.2132 0.7323 0.088 Uiso 1 1 calc R
H35B H 0.4175 -0.1933 0.8244 0.088 Uiso 1 1 calc R
H35C H 0.5263 -0.2111 0.7956 0.088 Uiso 1 1 calc R
C36 C 0.5908(3) -0.07194(19) 0.8999(2) 0.0469(12) Uani 1 1 d .
H36A H 0.6501 -0.1082 0.8944 0.070 Uiso 1 1 calc R
H36B H 0.5428 -0.1002 0.9273 0.070 Uiso 1 1 calc R
H36C H 0.6232 -0.0245 0.9312 0.070 Uiso 1 1 calc R

loop_
_atom_site_aniso_label
_atom_site_aniso_U_11
_atom_site_aniso_U_22
_atom_site_aniso_U_33
_atom_site_aniso_U_23
_atom_site_aniso_U_13
_atom_site_aniso_U_12
Si1 0.0243(7) 0.0249(6) 0.0205(6) 0.0018(5) 0.0044(5) -0.0020(6)
N1 0.021(2) 0.0205(16) 0.0217(18) 0.0055(14) 0.0037(16) 0.0004(15)
N2 0.024(2) 0.0215(17) 0.0198(17) 0.0036(14) 0.0101(15) 0.0048(14)
N3 0.031(2) 0.0237(19) 0.031(2) -0.0011(16) 0.0033(17) 0.0017(16)
N4 0.033(2) 0.0226(18) 0.036(2) 0.0043(17) 0.0087(18) 0.0024(17)
C1 0.041(3) 0.029(2) 0.058(3) 0.023(2) 0.025(2) 0.003(2)
C2 0.032(3) 0.024(2) 0.022(2) 0.0022(18) 0.006(2) -0.004(2)
C3 0.037(3) 0.023(2) 0.022(2) 0.0068(17) 0.011(2) 0.005(2)
C4 0.031(3) 0.021(2) 0.023(2) 0.0008(18) 0.007(2) 0.0066(19)
C5 0.044(3) 0.033(2) 0.038(2) 0.006(2) 0.013(2) 0.009(2)
C6 0.018(2) 0.025(2) 0.036(2) 0.011(2) 0.007(2) -0.003(2)
C7 0.024(3) 0.040(3) 0.042(3) 0.020(2) 0.004(2) -0.004(2)
C8 0.028(3) 0.068(3) 0.059(3) 0.034(3) 0.006(3) 0.002(3)
C9 0.031(3) 0.060(3) 0.089(4) 0.039(3) 0.029(3) 0.018(3)
C10 0.047(3) 0.041(3) 0.063(3) 0.019(3) 0.033(3) 0.013(3)
C11 0.033(3) 0.024(2) 0.044(3) 0.008(2) 0.021(2) 0.002(2)
C12 0.059(3) 0.031(2) 0.042(3) 0.003(2) 0.027(3) 0.006(2)
C13 0.072(4) 0.036(3) 0.063(3) -0.008(2) 0.032(3) 0.002(2)
C14 0.114(4) 0.051(3) 0.058(3) 0.005(2) 0.057(3) -0.001(3)
C15 0.031(3) 0.052(3) 0.034(3) 0.008(2) -0.004(2) -0.009(2)
C16 0.098(4) 0.084(4) 0.028(3) 0.001(2) -0.008(3) -0.016(3)
C17 0.058(4) 0.054(3) 0.100(4) 0.013(3) 0.012(3) -0.015(3)
C18 0.027(3) 0.017(2) 0.021(2) 0.0004(17) 0.008(2) 0.0063(18)
C19 0.032(3) 0.027(2) 0.024(2) -0.0003(18) 0.012(2) 0.000(2)
C20 0.048(3) 0.029(2) 0.029(2) -0.0053(19) 0.014(2) 0.007(2)
C21 0.041(3) 0.035(3) 0.033(3) 0.003(2) 0.019(2) 0.013(2)
C22 0.027(3) 0.031(2) 0.036(2) 0.004(2) 0.015(2) 0.0014(19)
C23 0.025(3) 0.022(2) 0.029(2) 0.0064(18) 0.007(2) 0.0018(19)
C24 0.026(3) 0.029(2) 0.039(3) -0.003(2) 0.008(2) -0.002(2)
C25 0.039(3) 0.039(3) 0.043(3) 0.001(2) 0.001(2) 0.001(2)
C26 0.040(3) 0.031(2) 0.063(3) 0.001(2) 0.016(2) -0.002(2)
C27 0.052(3) 0.046(3) 0.041(3) -0.014(2) 0.024(2) -0.015(2)
C28 0.070(4) 0.139(4) 0.055(3) -0.014(3) 0.009(3) -0.058(3)
C29 0.121(5) 0.044(3) 0.143(4) -0.018(3) 0.078(4) -0.028(3)
C30 0.019(2) 0.025(2) 0.024(2) 0.0045(18) 0.0039(19) 0.0032(18)
C31 0.038(3) 0.026(3) 0.046(3) -0.015(2) 0.010(2) -0.011(2)
C32 0.030(3) 0.025(2) 0.059(3) -0.013(2) 0.016(2) -0.011(2)
C33 0.053(3) 0.048(3) 0.027(2) 0.002(2) 0.003(2) 0.007(2)
C34 0.063(4) 0.058(3) 0.068(3) -0.031(3) -0.004(3) -0.016(3)
C35 0.060(3) 0.028(2) 0.096(4) -0.009(2) 0.036(3) -0.010(2)
C36 0.051(3) 0.038(3) 0.051(3) 0.014(2) 0.012(3) 0.010(2)

loop_
_atom_type_symbol
_atom_type_description
_atom_type_scat_dispersion_real
_atom_type_scat_dispersion_imag
_atom_type_scat_source
C C 0.0033 0.0016 'International Tables Vol C Tables 4.2.6.8 and 6.1.1.4'
H H 0.0000 0.0000 'International Tables Vol C Tables 4.2.6.8 and 6.1.1.4'
N N 0.0061 0.0033 'International Tables Vol C Tables 4.2.6.8 and 6.1.1.4'
Si Si 0.0817 0.0704 'International Tables Vol C Tables 4.2.6.8 and 6.1.1.4'

loop_
_geom_angle_atom_site_label_1
_geom_angle_atom_site_label_2
_geom_angle_atom_site_label_3
_geom_angle
N2 Si1 N1 97.66(12)
N2 Si1 C30 100.41(13)
N1 Si1 C30 97.75(13)
C2 N1 C6 118.9(3)
C2 N1 Si1 128.4(2)
C6 N1 Si1 112.49(19)
C4 N2 C18 116.1(3)
C4 N2 Si1 125.5(2)
C18 N2 Si1 115.5(2)
C30 N3 C31 111.8(3)
C30 N3 C33 124.8(3)
C31 N3 C33 123.3(3)
C30 N4 C32 111.9(3)
C30 N4 C36 124.6(3)
C32 N4 C36 123.5(3)
C1 C2 N1 122.4(3)
C1 C2 C3 119.5(3)
N1 C2 C3 118.1(3)
C4 C3 C2 127.7(3)
C3 C4 N2 122.0(3)
C3 C4 C5 119.9(3)
N2 C4 C5 118.1(3)
C7 C6 C11 121.2(4)
C7 C6 N1 118.2(3)
C11 C6 N1 120.4(3)
C8 C7 C6 118.0(4)
C8 C7 C15 118.9(4)
C6 C7 C15 123.0(4)
C9 C8 C7 121.0(4)
C8 C9 C10 121.0(4)
C9 C10 C11 119.9(4)
C10 C11 C6 118.7(4)
C10 C11 C12 118.5(4)
C6 C11 C12 122.7(4)
C11 C12 C13 113.1(3)
C11 C12 C14 110.7(3)
C13 C12 C14 109.3(3)
C7 C15 C16 113.1(3)
C7 C15 C17 110.7(3)
C16 C15 C17 110.3(3)
C23 C18 C19 120.3(3)
C23 C18 N2 121.0(3)
C19 C18 N2 118.7(3)
C20 C19 C18 119.0(3)
C20 C19 C27 119.1(3)
C18 C19 C27 122.0(3)
C21 C20 C19 121.0(3)
C22 C21 C20 119.7(3)
C21 C22 C23 121.3(3)
C22 C23 C18 118.7(3)
C22 C23 C24 119.0(3)
C18 C23 C24 122.3(3)
C23 C24 C25 113.8(3)
C23 C24 C26 110.0(3)
C25 C24 C26 111.3(3)
C28 C27 C19 110.9(3)
C28 C27 C29 110.5(3)
C19 C27 C29 112.0(3)
N3 C30 N4 102.9(3)
N3 C30 Si1 134.6(3)
N4 C30 Si1 121.7(3)
C32 C31 N3 106.6(3)
C32 C31 C34 131.2(4)
N3 C31 C34 122.2(4)
C31 C32 N4 106.8(3)
C31 C32 C35 130.7(4)
N4 C32 C35 122.5(4)

loop_
_geom_bond_atom_site_label_1
_geom_bond_atom_site_label_2
_geom_bond_distance
Si1 N2 1.802(3)
Si1 N1 1.805(3)
Si1 C30 2.016(3)
N1 C2 1.392(3)
N1 C6 1.454(4)
N2 C4 1.401(4)
N2 C18 1.453(3)
N3 C30 1.358(4)
N3 C31 1.389(4)
N3 C33 1.463(4)
N4 C30 1.359(3)
N4 C32 1.385(4)
N4 C36 1.466(4)
C1 C2 1.383(4)
C2 C3 1.427(4)
C3 C4 1.376(4)
C4 C5 1.470(4)
C6 C7 1.398(4)
C6 C11 1.404(4)
C7 C8 1.396(4)
C7 C15 1.513(5)
C8 C9 1.369(5)
C9 C10 1.383(5)
C10 C11 1.395(4)
C11 C12 1.512(5)
C12 C13 1.528(4)
C12 C14 1.538(4)
C15 C16 1.530(4)
C15 C17 1.536(4)
C18 C23 1.399(4)
C18 C19 1.410(4)
C19 C20 1.386(4)
C19 C27 1.516(4)
C20 C21 1.384(4)
C21 C22 1.378(4)
C22 C23 1.391(4)
C23 C24 1.513(4)
C24 C25 1.528(4)
C24 C26 1.530(4)
C27 C28 1.517(5)
C27 C29 1.524(4)
C31 C32 1.329(4)
C31 C34 1.494(4)
C32 C35 1.496(4)

loop_
_cod_related_entry_id
_cod_related_entry_database
_cod_related_entry_code
1 ChemSpider 24603689
